data_1560706
loop_
_publ_author_name
'Andreev, Stanislav'
'Schollmeyer, Dieter'
'Koch, Pierre'

_publ_section_title
;
 1-{3-[(7-Fluoro-9<i>H</i>-pyrimido[4,5-<i>b</i>]indol-4-yl)(methyl)amino]piperidin-1-yl}propan-1-one
;
_journal_coeditor_code BT4108
_journal_issue 2
_journal_name_full IUCrData
_journal_page_first x210159
_journal_paper_doi 10.1107/S2414314621001590
_journal_volume 6
_journal_year 2021
_chemical_formula_iupac 'C19 H22 F N5 O'
_chemical_formula_moiety 'C19 H22 F N5 O'
_chemical_formula_sum 'C19 H22 F N5 O'
_chemical_formula_weight 355.41
_chemical_name_systematic
1-{3-[(7-Fluoro-9<i>H</i>-pyrimido[4,5-<i>b</i>]indol-4-yl)(methyl)amino]piperidin-1-yl}propan-1-one
_space_group_crystal_system orthorhombic
_space_group_IT_number 61
_space_group_name_Hall '-P 2ac 2ab'
_space_group_name_H-M_alt 'P b c a'
_atom_sites_solution_hydrogens geom
_atom_sites_solution_primary dual
_audit_creation_method SHELXL-2018/3
_cell_angle_alpha 90
_cell_angle_beta 90
_cell_angle_gamma 90
_cell_formula_units_Z 8
_cell_length_a 10.6982(3)
_cell_length_b 19.8473(8)
_cell_length_c 16.7642(6)
_cell_measurement_reflns_used 7975
_cell_measurement_temperature 120(2)
_cell_measurement_theta_max 28.30
_cell_measurement_theta_min 2.38
_cell_volume 3559.5(2)
_computing_cell_refinement
;
X-Area <i>Recipe</i> (Stoe & Cie, 2019)
;
_computing_data_collection
;
X-Area <i>WinXpose</i> (Stoe & Cie, 2019)
;
_computing_data_reduction
;
X-Area <i>Integrate</i> (Stoe & Cie, 2019)
;
_computing_structure_refinement
;
<i>SHELXL2018/3</i> (Sheldrick, 2015b)
;
_computing_structure_solution
;
SHELXT2014 (Sheldrick, 2015a)
;
_diffrn_ambient_temperature 120(2)
_diffrn_detector_area_resol_mean 6.67
_diffrn_measured_fraction_theta_full 0.993
_diffrn_measured_fraction_theta_max 0.990
_diffrn_measurement_device_type 'Stoe IPDS 2T'
_diffrn_measurement_method 'rotation method, \w scans'
_diffrn_radiation_type MoK\a
_diffrn_radiation_wavelength 0.71073
_diffrn_reflns_av_R_equivalents 0.0662
_diffrn_reflns_av_unetI/netI 0.0667
_diffrn_reflns_limit_h_max 12
_diffrn_reflns_limit_h_min -14
_diffrn_reflns_limit_k_max 26
_diffrn_reflns_limit_k_min -22
_diffrn_reflns_limit_l_max 22
_diffrn_reflns_limit_l_min -19
_diffrn_reflns_number 9882
_diffrn_reflns_theta_full 25.242
_diffrn_reflns_theta_max 27.894
_diffrn_reflns_theta_min 2.385
_diffrn_source 'sealed X-ray tube, 12 x 0.4 mm long-fine focus'
_exptl_absorpt_coefficient_mu 0.093
_exptl_absorpt_correction_type none
_exptl_crystal_colour colourless
_exptl_crystal_density_diffrn 1.326
_exptl_crystal_description block
_exptl_crystal_F_000 1504
_exptl_crystal_size_max 0.350
_exptl_crystal_size_mid 0.170
_exptl_crystal_size_min 0.080
_refine_diff_density_max 0.360
_refine_diff_density_min -0.410
_refine_ls_extinction_method none
_refine_ls_goodness_of_fit_ref 1.141
_refine_ls_hydrogen_treatment constr
_refine_ls_matrix_type full
_refine_ls_number_parameters 237
_refine_ls_number_reflns 4202
_refine_ls_number_restraints 0
_refine_ls_restrained_S_all 1.141
_refine_ls_R_factor_all 0.1099
_refine_ls_R_factor_gt 0.0689
_refine_ls_shift/su_max 0.001
_refine_ls_shift/su_mean 0.000
_refine_ls_structure_factor_coef Fsqd
_refine_ls_weighting_details 'w=1/[\s^2^(Fo^2^)+(0.0822P)^2^+2.3561P] where P=(Fo^2^+2Fc^2^)/3'
_refine_ls_weighting_scheme calc
_refine_ls_wR_factor_gt 0.1659
_refine_ls_wR_factor_ref 0.1940
_reflns_number_gt 2840
_reflns_number_total 4202
_reflns_threshold_expression 'I > 2\s(I)'
_cod_data_source_file bt4108sup1.cif
_cod_data_source_block I
_cod_database_code 1560706
_shelx_space_group_comment
;
The symmetry employed for this shelxl refinement is uniquely defined
by the following loop, which should always be used as a source of
symmetry information in preference to the above space-group names.
They are only intended as comments.
;
_shelx_estimated_absorpt_t_min 0.968
_shelx_estimated_absorpt_t_max 0.993

loop_
_space_group_symop_operation_xyz
'x, y, z'
'-x+1/2, -y, z+1/2'
'x+1/2, -y+1/2, -z'
'-x, y+1/2, -z+1/2'
'-x, -y, -z'
'x-1/2, y, -z-1/2'
'-x-1/2, y-1/2, z'
'x, -y-1/2, z-1/2'

loop_
_atom_site_type_symbol
_atom_site_label
_atom_site_fract_x
_atom_site_fract_y
_atom_site_fract_z
_atom_site_U_iso_or_equiv
_atom_site_adp_type
_atom_site_calc_flag
_atom_site_occupancy
_atom_site_disorder_assembly
_atom_site_disorder_group
F F1 0.03835(15) 0.75389(8) 0.26711(10) 0.0344(4) Uani d 1 . .
N N1 0.0797(2) 0.56013(11) 0.43722(12) 0.0247(5) Uani d 1 . .
H H1 0.011506 0.562102 0.466503 0.030 Uiso calc 1 . .
C C2 0.1147(2) 0.60634(12) 0.38014(14) 0.0224(5) Uani d 1 . .
C C3 0.0481(2) 0.66282(13) 0.35527(14) 0.0243(5) Uani d 1 . .
H H3 -0.028161 0.676063 0.379652 0.029 Uiso calc 1 . .
C C4 0.1002(2) 0.69815(13) 0.29309(15) 0.0260(5) Uani d 1 . .
C C5 0.2099(3) 0.67981(13) 0.25432(16) 0.0272(5) Uani d 1 . .
H H5 0.239394 0.705203 0.210137 0.033 Uiso calc 1 . .
C C6 0.2757(2) 0.62393(13) 0.28097(15) 0.0259(5) Uani d 1 . .
H H6 0.351084 0.610925 0.255311 0.031 Uiso calc 1 . .
C C7 0.2302(2) 0.58663(12) 0.34613(14) 0.0221(5) Uani d 1 . .
C C8 0.2673(2) 0.52527(12) 0.38809(14) 0.0213(5) Uani d 1 . .
C C9 0.3654(2) 0.47773(12) 0.38893(14) 0.0218(5) Uani d 1 . .
N N10 0.3530(2) 0.42059(11) 0.43277(13) 0.0255(5) Uani d 1 . .
C C11 0.2515(2) 0.41287(13) 0.47767(15) 0.0256(5) Uani d 1 . .
H H11 0.245845 0.371894 0.506735 0.031 Uiso calc 1 . .
N N12 0.15664(19) 0.45588(11) 0.48670(12) 0.0250(5) Uani d 1 . .
C C13 0.1679(2) 0.51100(13) 0.44078(14) 0.0230(5) Uani d 1 . .
N N14 0.47433(18) 0.48402(10) 0.34654(12) 0.0225(4) Uani d 1 . .
C C15 0.5310(2) 0.54981(13) 0.33467(16) 0.0283(6) Uani d 1 . .
H H15A 0.612776 0.551050 0.360984 0.042 Uiso calc 1 . .
H H15B 0.476882 0.584631 0.357578 0.042 Uiso calc 1 . .
H H15C 0.541595 0.558115 0.277441 0.042 Uiso calc 1 . .
C C16 0.5572(2) 0.42482(13) 0.34154(15) 0.0252(5) Uani d 1 . .
H H16 0.503095 0.383843 0.338129 0.030 Uiso calc 1 . .
C C17 0.6387(3) 0.42663(14) 0.26687(16) 0.0289(6) Uani d 1 . .
H H17A 0.691916 0.467432 0.267526 0.035 Uiso calc 1 . .
H H17B 0.585136 0.428388 0.218752 0.035 Uiso calc 1 . .
C C18 0.7214(3) 0.36317(14) 0.26433(16) 0.0308(6) Uani d 1 . .
H H18A 0.668171 0.322908 0.256490 0.037 Uiso calc 1 . .
H H18B 0.779753 0.366247 0.218634 0.037 Uiso calc 1 . .
C C19 0.7956(2) 0.35565(14) 0.34126(15) 0.0291(6) Uani d 1 . .
H H19A 0.842958 0.312818 0.340020 0.035 Uiso calc 1 . .
H H19B 0.856282 0.393090 0.345791 0.035 Uiso calc 1 . .
N N20 0.7121(2) 0.35610(11) 0.41082(13) 0.0275(5) Uani d 1 . .
C C21 0.6384(2) 0.41798(13) 0.41636(15) 0.0272(6) Uani d 1 . .
H H21A 0.694825 0.457341 0.420976 0.033 Uiso calc 1 . .
H H21B 0.584720 0.416496 0.464414 0.033 Uiso calc 1 . .
C C22 0.6811(2) 0.29723(13) 0.44725(15) 0.0261(5) Uani d 1 . .
O O23 0.72866(19) 0.24321(10) 0.42863(11) 0.0328(5) Uani d 1 . .
C C24 0.5879(3) 0.30135(14) 0.51579(16) 0.0317(6) Uani d 1 . .
H H24A 0.610597 0.339869 0.550410 0.038 Uiso calc 1 . .
H H24B 0.503685 0.310256 0.493727 0.038 Uiso calc 1 . .
C C25 0.5829(3) 0.23828(16) 0.56585(18) 0.0421(8) Uani d 1 . .
H H25A 0.554350 0.200474 0.532942 0.063 Uiso calc 1 . .
H H25B 0.524624 0.244955 0.610271 0.063 Uiso calc 1 . .
H H25C 0.666367 0.228412 0.586876 0.063 Uiso calc 1 . .

loop_
_atom_site_aniso_label
_atom_site_aniso_U_11
_atom_site_aniso_U_22
_atom_site_aniso_U_33
_atom_site_aniso_U_12
_atom_site_aniso_U_13
_atom_site_aniso_U_23
F1 0.0314(8) 0.0340(9) 0.0379(9) 0.0069(7) 0.0044(7) 0.0117(7)
N1 0.0215(10) 0.0274(11) 0.0252(10) 0.0027(9) 0.0058(8) 0.0051(8)
C2 0.0205(11) 0.0266(13) 0.0202(11) 0.0000(10) 0.0010(9) 0.0013(9)
C3 0.0201(11) 0.0290(13) 0.0238(12) -0.0001(10) 0.0015(10) -0.0001(10)
C4 0.0242(12) 0.0254(13) 0.0285(12) 0.0026(10) -0.0004(10) 0.0052(10)
C5 0.0257(13) 0.0279(13) 0.0279(13) -0.0023(11) 0.0026(10) 0.0062(10)
C6 0.0198(12) 0.0311(14) 0.0267(12) -0.0010(10) 0.0048(10) 0.0042(10)
C7 0.0200(11) 0.0243(12) 0.0220(11) -0.0020(9) 0.0009(9) -0.0014(9)
C8 0.0177(11) 0.0255(12) 0.0207(11) 0.0003(9) 0.0004(9) 0.0011(9)
C9 0.0181(11) 0.0262(12) 0.0210(11) -0.0019(10) 0.0000(9) -0.0005(9)
N10 0.0202(10) 0.0286(11) 0.0276(11) 0.0000(9) 0.0027(8) 0.0040(8)
C11 0.0209(11) 0.0300(14) 0.0260(12) -0.0015(10) 0.0013(10) 0.0048(10)
N12 0.0215(10) 0.0268(11) 0.0268(11) -0.0005(9) 0.0029(8) 0.0049(8)
C13 0.0176(11) 0.0293(14) 0.0220(12) -0.0016(10) -0.0005(9) 0.0004(9)
N14 0.0174(10) 0.0234(11) 0.0266(10) -0.0002(8) 0.0038(8) 0.0002(8)
C15 0.0212(12) 0.0285(14) 0.0352(14) -0.0009(10) 0.0026(11) 0.0026(11)
C16 0.0204(12) 0.0285(13) 0.0266(12) 0.0023(10) 0.0032(10) 0.0004(10)
C17 0.0276(13) 0.0321(14) 0.0269(13) 0.0036(11) 0.0057(11) 0.0041(10)
C18 0.0299(14) 0.0337(15) 0.0288(13) 0.0047(12) 0.0072(11) -0.0003(11)
C19 0.0244(12) 0.0332(14) 0.0299(13) 0.0020(11) 0.0075(10) 0.0008(11)
N20 0.0242(11) 0.0306(12) 0.0277(11) 0.0049(9) 0.0029(9) -0.0007(9)
C21 0.0241(12) 0.0295(14) 0.0279(13) 0.0018(10) -0.0003(10) -0.0004(10)
C22 0.0239(12) 0.0298(14) 0.0246(12) 0.0007(10) -0.0011(10) -0.0006(10)
O23 0.0362(11) 0.0302(10) 0.0320(10) 0.0063(9) 0.0065(8) 0.0003(8)
C24 0.0318(14) 0.0364(15) 0.0270(13) 0.0003(12) 0.0057(11) -0.0014(11)
C25 0.0496(19) 0.0461(19) 0.0305(15) 0.0016(15) 0.0114(13) 0.0051(13)

loop_
_atom_type_symbol
_atom_type_description
_atom_type_scat_dispersion_real
_atom_type_scat_dispersion_imag
_atom_type_scat_source
C C 0.0033 0.0016 'International Tables Vol C Tables 4.2.6.8 and 6.1.1.4'
H H 0.0000 0.0000 'International Tables Vol C Tables 4.2.6.8 and 6.1.1.4'
N N 0.0061 0.0033 'International Tables Vol C Tables 4.2.6.8 and 6.1.1.4'
O O 0.0106 0.0060 'International Tables Vol C Tables 4.2.6.8 and 6.1.1.4'
F F 0.0171 0.0103 'International Tables Vol C Tables 4.2.6.8 and 6.1.1.4'

loop_
_geom_angle_atom_site_label_1
_geom_angle_atom_site_label_2
_geom_angle_atom_site_label_3
_geom_angle_site_symmetry_1
_geom_angle_site_symmetry_3
_geom_angle
_geom_angle_publ_flag
C13 N1 C2 . . 108.6(2) ?
C13 N1 H1 . . 125.7 ?
C2 N1 H1 . . 125.7 ?
N1 C2 C3 . . 127.3(2) ?
N1 C2 C7 . . 109.4(2) ?
C3 C2 C7 . . 123.2(2) ?
C4 C3 C2 . . 115.5(2) ?
C4 C3 H3 . . 122.2 ?
C2 C3 H3 . . 122.2 ?
F1 C4 C3 . . 117.4(2) ?
F1 C4 C5 . . 118.3(2) ?
C3 C4 C5 . . 124.3(2) ?
C6 C5 C4 . . 119.2(2) ?
C6 C5 H5 . . 120.4 ?
C4 C5 H5 . . 120.4 ?
C5 C6 C7 . . 119.7(2) ?
C5 C6 H6 . . 120.1 ?
C7 C6 H6 . . 120.1 ?
C6 C7 C2 . . 118.0(2) ?
C6 C7 C8 . . 136.0(2) ?
C2 C7 C8 . . 105.9(2) ?
C13 C8 C9 . . 114.8(2) ?
C13 C8 C7 . . 105.3(2) ?
C9 C8 C7 . . 139.8(2) ?
N10 C9 N14 . . 116.1(2) ?
N10 C9 C8 . . 119.4(2) ?
N14 C9 C8 . . 124.5(2) ?
C11 N10 C9 . . 118.8(2) ?
N10 C11 N12 . . 127.7(2) ?
N10 C11 H11 . . 116.2 ?
N12 C11 H11 . . 116.2 ?
C11 N12 C13 . . 112.8(2) ?
N12 C13 N1 . . 123.2(2) ?
N12 C13 C8 . . 126.2(2) ?
N1 C13 C8 . . 110.6(2) ?
C9 N14 C15 . . 120.5(2) ?
C9 N14 C16 . . 117.9(2) ?
C15 N14 C16 . . 117.21(19) ?
N14 C15 H15A . . 109.5 ?
N14 C15 H15B . . 109.5 ?
H15A C15 H15B . . 109.5 ?
N14 C15 H15C . . 109.5 ?
H15A C15 H15C . . 109.5 ?
H15B C15 H15C . . 109.5 ?
N14 C16 C17 . . 111.8(2) ?
N14 C16 C21 . . 111.4(2) ?
C17 C16 C21 . . 110.5(2) ?
N14 C16 H16 . . 107.6 ?
C17 C16 H16 . . 107.6 ?
C21 C16 H16 . . 107.6 ?
C16 C17 C18 . . 109.4(2) ?
C16 C17 H17A . . 109.8 ?
C18 C17 H17A . . 109.8 ?
C16 C17 H17B . . 109.8 ?
C18 C17 H17B . . 109.8 ?
H17A C17 H17B . . 108.2 ?
C19 C18 C17 . . 110.9(2) ?
C19 C18 H18A . . 109.5 ?
C17 C18 H18A . . 109.5 ?
C19 C18 H18B . . 109.5 ?
C17 C18 H18B . . 109.5 ?
H18A C18 H18B . . 108.1 ?
N20 C19 C18 . . 110.8(2) ?
N20 C19 H19A . . 109.5 ?
C18 C19 H19A . . 109.5 ?
N20 C19 H19B . . 109.5 ?
C18 C19 H19B . . 109.5 ?
H19A C19 H19B . . 108.1 ?
C22 N20 C21 . . 124.2(2) ?
C22 N20 C19 . . 120.0(2) ?
C21 N20 C19 . . 112.5(2) ?
N20 C21 C16 . . 109.1(2) ?
N20 C21 H21A . . 109.9 ?
C16 C21 H21A . . 109.9 ?
N20 C21 H21B . . 109.9 ?
C16 C21 H21B . . 109.9 ?
H21A C21 H21B . . 108.3 ?
O23 C22 N20 . . 122.4(2) ?
O23 C22 C24 . . 120.7(2) ?
N20 C22 C24 . . 116.9(2) ?
C25 C24 C22 . . 113.5(2) ?
C25 C24 H24A . . 108.9 ?
C22 C24 H24A . . 108.9 ?
C25 C24 H24B . . 108.9 ?
C22 C24 H24B . . 108.9 ?
H24A C24 H24B . . 107.7 ?
C24 C25 H25A . . 109.5 ?
C24 C25 H25B . . 109.5 ?
H25A C25 H25B . . 109.5 ?
C24 C25 H25C . . 109.5 ?
H25A C25 H25C . . 109.5 ?
H25B C25 H25C . . 109.5 ?

loop_
_geom_bond_atom_site_label_1
_geom_bond_atom_site_label_2
_geom_bond_site_symmetry_2
_geom_bond_distance
_geom_bond_publ_flag
F1 C4 . 1.361(3) ?
N1 C13 . 1.359(3) ?
N1 C2 . 1.377(3) ?
N1 H1 . 0.8800 ?
C2 C3 . 1.392(3) ?
C2 C7 . 1.417(3) ?
C3 C4 . 1.375(3) ?
C3 H3 . 0.9500 ?
C4 C5 . 1.389(4) ?
C5 C6 . 1.388(4) ?
C5 H5 . 0.9500 ?
C6 C7 . 1.406(3) ?
C6 H6 . 0.9500 ?
C7 C8 . 1.461(3) ?
C8 C13 . 1.411(3) ?
C8 C9 . 1.411(3) ?
C9 N10 . 1.358(3) ?
C9 N14 . 1.370(3) ?
N10 C11 . 1.330(3) ?
C11 N12 . 1.335(3) ?
C11 H11 . 0.9500 ?
N12 C13 . 1.343(3) ?
N14 C15 . 1.453(3) ?
N14 C16 . 1.474(3) ?
C15 H15A . 0.9800 ?
C15 H15B . 0.9800 ?
C15 H15C . 0.9800 ?
C16 C17 . 1.526(3) ?
C16 C21 . 1.532(4) ?
C16 H16 . 1.0000 ?
C17 C18 . 1.540(4) ?
C17 H17A . 0.9900 ?
C17 H17B . 0.9900 ?
C18 C19 . 1.522(4) ?
C18 H18A . 0.9900 ?
C18 H18B . 0.9900 ?
C19 N20 . 1.469(3) ?
C19 H19A . 0.9900 ?
C19 H19B . 0.9900 ?
N20 C22 . 1.360(3) ?
N20 C21 . 1.462(3) ?
C21 H21A . 0.9900 ?
C21 H21B . 0.9900 ?
C22 O23 . 1.227(3) ?
C22 C24 . 1.523(4) ?
C24 C25 . 1.508(4) ?
C24 H24A . 0.9900 ?
C24 H24B . 0.9900 ?
C25 H25A . 0.9800 ?
C25 H25B . 0.9800 ?
C25 H25C . 0.9800 ?

loop_
_geom_hbond_atom_site_label_D
_geom_hbond_atom_site_label_H
_geom_hbond_atom_site_label_A
_geom_hbond_site_symmetry_A
_geom_hbond_distance_DH
_geom_hbond_distance_HA
_geom_hbond_distance_DA
_geom_hbond_angle_DHA
_geom_hbond_publ_flag
N1 H1 N12 5_566 0.88 1.99 2.849(3) 163.5 yes
C5 H5 O23 4_655 0.95 2.47 3.380(3) 161 yes
C11 H11 O23 3_456 0.95 2.54 3.482(3) 174 yes
C19 H19A O23 1_555 0.99 2.37 2.764(3) 103 yes
C19 H19A F1 4_645 0.99 2.49 3.246(3) 133 yes

loop_
_geom_torsion_atom_site_label_1
_geom_torsion_atom_site_label_2
_geom_torsion_atom_site_label_3
_geom_torsion_atom_site_label_4
_geom_torsion_site_symmetry_1
_geom_torsion_site_symmetry_2
_geom_torsion_site_symmetry_3
_geom_torsion_site_symmetry_4
_geom_torsion
_geom_torsion_publ_flag
C13 N1 C2 C3 . . . . 177.1(2) ?
C13 N1 C2 C7 . . . . -0.5(3) ?
N1 C2 C3 C4 . . . . -175.6(2) ?
C7 C2 C3 C4 . . . . 1.7(4) ?
C2 C3 C4 F1 . . . . -179.8(2) ?
C2 C3 C4 C5 . . . . 1.7(4) ?
F1 C4 C5 C6 . . . . 178.7(2) ?
C3 C4 C5 C6 . . . . -2.7(4) ?
C4 C5 C6 C7 . . . . 0.4(4) ?
C5 C6 C7 C2 . . . . 2.7(4) ?
C5 C6 C7 C8 . . . . 176.5(3) ?
N1 C2 C7 C6 . . . . 173.9(2) ?
C3 C2 C7 C6 . . . . -3.9(4) ?
N1 C2 C7 C8 . . . . -1.7(3) ?
C3 C2 C7 C8 . . . . -179.4(2) ?
C6 C7 C8 C13 . . . . -171.2(3) ?
C2 C7 C8 C13 . . . . 3.1(3) ?
C6 C7 C8 C9 . . . . 5.8(5) ?
C2 C7 C8 C9 . . . . -179.9(3) ?
C13 C8 C9 N10 . . . . 6.0(3) ?
C7 C8 C9 N10 . . . . -170.8(3) ?
C13 C8 C9 N14 . . . . -175.5(2) ?
C7 C8 C9 N14 . . . . 7.7(5) ?
N14 C9 N10 C11 . . . . 177.4(2) ?
C8 C9 N10 C11 . . . . -4.0(4) ?
C9 N10 C11 N12 . . . . -1.0(4) ?
N10 C11 N12 C13 . . . . 3.2(4) ?
C11 N12 C13 N1 . . . . 176.8(2) ?
C11 N12 C13 C8 . . . . -0.6(4) ?
C2 N1 C13 N12 . . . . -175.1(2) ?
C2 N1 C13 C8 . . . . 2.7(3) ?
C9 C8 C13 N12 . . . . -3.8(4) ?
C7 C8 C13 N12 . . . . 174.0(2) ?
C9 C8 C13 N1 . . . . 178.6(2) ?
C7 C8 C13 N1 . . . . -3.6(3) ?
N10 C9 N14 C15 . . . . -146.1(2) ?
C8 C9 N14 C15 . . . . 35.4(3) ?
N10 C9 N14 C16 . . . . 9.8(3) ?
C8 C9 N14 C16 . . . . -168.7(2) ?
C9 N14 C16 C17 . . . . 154.3(2) ?
C15 N14 C16 C17 . . . . -49.0(3) ?
C9 N14 C16 C21 . . . . -81.5(3) ?
C15 N14 C16 C21 . . . . 75.2(3) ?
N14 C16 C17 C18 . . . . -179.1(2) ?
C21 C16 C17 C18 . . . . 56.2(3) ?
C16 C17 C18 C19 . . . . -54.0(3) ?
C17 C18 C19 N20 . . . . 54.8(3) ?
C18 C19 N20 C22 . . . . 101.4(3) ?
C18 C19 N20 C21 . . . . -58.9(3) ?
C22 N20 C21 C16 . . . . -98.9(3) ?
C19 N20 C21 C16 . . . . 60.4(3) ?
N14 C16 C21 N20 . . . . 176.0(2) ?
C17 C16 C21 N20 . . . . -59.1(3) ?
C21 N20 C22 O23 . . . . 164.3(2) ?
C19 N20 C22 O23 . . . . 6.4(4) ?
C21 N20 C22 C24 . . . . -18.4(4) ?
C19 N20 C22 C24 . . . . -176.4(2) ?
O23 C22 C24 C25 . . . . 11.8(4) ?
N20 C22 C24 C25 . . . . -165.5(3) ?

_cod_database_fobs_code 1560706
